data_2004986
loop_
_publ_author_name
'Roszak, A. W.'
'Clement, O.'
'Buncel, E.'

_publ_section_title
;
 A Monoclinic Form of
 Tetrakis(1-methylimidazole-<i>N</i>^3^)platinum(II) Diperchlorate
;
_journal_issue 6
_journal_name_full 'Acta Crystallographica Section C'
_journal_page_first 1362
_journal_page_last 1365
_journal_paper_doi 10.1107/S0108270196000984
_journal_volume 52
_journal_year 1996
_chemical_formula_iupac '[Pt (C4 H6 N2)4] (Cl1 O4)2'
_chemical_formula_moiety 'C16 H24 N8 Pt, 2(Cl O4)'
_chemical_formula_structural '[Pt(C~4~H~6~N~2~)~4~](ClO~4~)~2~'
_chemical_formula_sum 'C16 H24 Cl2 N8 O8 Pt'
_chemical_formula_weight 722.42
_chemical_name_common '[Pt(MeIm)~4~](ClO~4~)~2~'
_chemical_name_systematic
;
 Tetrakis(1-methylimidazole)platinum(II) Perchlorate
;
_space_group_IT_number 14
_symmetry_cell_setting monoclinic
_symmetry_space_group_name_Hall '-P 2yn'
_symmetry_space_group_name_H-M 'P 1 21/n 1'
_cell_angle_alpha 90.00
_cell_angle_beta 96.25(3)
_cell_angle_gamma 90.00
_cell_formula_units_Z 2
_cell_length_a 8.031(2)
_cell_length_b 10.583(2)
_cell_length_c 14.655(4)
_cell_measurement_reflns_used 25
_cell_measurement_temperature 293(2)
_cell_measurement_theta_max 18.8
_cell_measurement_theta_min 15.1
_cell_volume 1238.2(5)
_computing_cell_refinement 'CAD-4 Software'
_computing_data_collection 'CAD-4 Software (Enraf-Nonius, 1989)'
_computing_data_reduction 'Xtal3.0 (Hall & Stewart, 1990)'
_computing_molecular_graphics 'ORTEPII (Johnson, 1976) and PLUTON92 (Spek, 1992)'
_computing_publication_material SHELXL93
_computing_structure_refinement 'SHELXL93 (Sheldrick, 1993)'
_computing_structure_solution 'SHELXS86 (Sheldrick, 1985)'
_diffrn_ambient_temperature 293(2)
_diffrn_measurement_device 'Enraf-Nonius CAD-4'
_diffrn_measurement_method \w/2\q
_diffrn_radiation_monochromator graphite
_diffrn_radiation_source 'fine-focus sealed tube'
_diffrn_radiation_type MoK\a
_diffrn_radiation_wavelength 0.71069
_diffrn_reflns_av_R_equivalents 0.0000
_diffrn_reflns_av_sigmaI/netI 0.0289
_diffrn_reflns_limit_h_max 10
_diffrn_reflns_limit_h_min -10
_diffrn_reflns_limit_k_max 13
_diffrn_reflns_limit_k_min 0
_diffrn_reflns_limit_l_max 18
_diffrn_reflns_limit_l_min 0
_diffrn_reflns_number 2685
_diffrn_reflns_theta_max 26.98
_diffrn_reflns_theta_min 2.38
_diffrn_standards_decay_% 'intensity variation: 5%'
_diffrn_standards_interval_time 60
_diffrn_standards_number 3
_exptl_absorpt_coefficient_mu 5.94
_exptl_absorpt_correction_T_max 1.00
_exptl_absorpt_correction_T_min 0.62
_exptl_absorpt_correction_type 'DIFABS (Walker & Stuart, 1983)'
_exptl_crystal_colour colorless
_exptl_crystal_density_diffrn 1.938
_exptl_crystal_density_meas ?
_exptl_crystal_description 'diamond-shaped block'
_exptl_crystal_F_000 704
_exptl_crystal_size_max 0.40
_exptl_crystal_size_mid 0.35
_exptl_crystal_size_min 0.30
_refine_diff_density_max 1.035
_refine_diff_density_min -0.743
_refine_ls_extinction_method none
_refine_ls_goodness_of_fit_all 1.052
_refine_ls_goodness_of_fit_obs 1.140
_refine_ls_hydrogen_treatment 'H atoms riding with C---H 0.93--0.96\%A'
_refine_ls_matrix_type full
_refine_ls_number_parameters 162
_refine_ls_number_reflns 2685
_refine_ls_number_restraints 0
_refine_ls_restrained_S_all 1.052
_refine_ls_restrained_S_obs 1.140
_refine_ls_R_factor_all 0.0580
_refine_ls_R_factor_obs 0.0313
_refine_ls_shift/esd_max 0.001
_refine_ls_shift/esd_mean 0.000
_refine_ls_structure_factor_coef Fsqd
_refine_ls_weighting_scheme
;
calc w = 1/[\s^2^(F~o~^2^) + (0.0615P)^2^ + 1.9360P]
where P = (F~o~^2^ + 2F~c~^2^)/3
;
_refine_ls_wR_factor_all 0.0995
_refine_ls_wR_factor_obs 0.0847
_reflns_number_observed 1731
_reflns_number_total 2685
_reflns_observed_criterion I>2sigma(I)
_cod_data_source_file fg1141.cif
_cod_data_source_block I
_cod_depositor_comments
;
The following automatic conversions were performed:
'_symmetry_cell_setting' value 'Monoclinic' changed to 'monoclinic'
according to '/home/saulius/struct/CIF-dictionaries/cif_core.dic'
dictionary named 'cif_core.dic' version 2.4.1 from 2010-06-29.

Automatic conversion script
Id: cif_fix_enum 1527 2010-12-29 10:47:43Z saulius 

The following automatic conversions were performed:

'_symmetry_cell_setting' value 'Monoclinic' changed to 'monoclinic'
according to /home/saulius/struct/CIF-dictionaries/cif_core.dic
dictionary named 'cif_core.dic' version 2.4.1 from 2010-06-29.

Automatic conversion script
Id: cif_fix_values 1715 2011-07-08 13:25:40Z adriana 

The following automatic conversions were performed:

'_exptl_crystal_density_meas' value 'not measured' was changed to '?'
- the value is perceived as not measured.

Automatic conversion script
Id: cif_fix_values 3008 2015-01-20 13:52:24Z robertas 
;
_cod_original_sg_symbol_H-M 'P 21/n'
_cod_database_code 2004986

loop_
_symmetry_equiv_pos_as_xyz
'x, y, z'
'-x+1/2, y+1/2, -z+1/2'
'-x, -y, -z'
'x-1/2, -y-1/2, z-1/2'

loop_
_atom_site_aniso_label
_atom_site_aniso_U_11
_atom_site_aniso_U_22
_atom_site_aniso_U_33
_atom_site_aniso_U_12
_atom_site_aniso_U_13
_atom_site_aniso_U_23
Pt 0.0325(2) 0.0327(2) 0.0318(2) 0.0042(2) 0.00340(10) -0.0017(2)
N11 0.031(2) 0.036(3) 0.038(3) 0.004(2) 0.006(2) -0.003(2)
C12 0.049(4) 0.037(3) 0.039(3) 0.008(3) 0.009(3) 0.005(3)
N13 0.050(3) 0.053(4) 0.036(3) 0.021(3) 0.006(2) -0.009(3)
C14 0.076(6) 0.037(4) 0.054(4) 0.022(4) 0.002(4) -0.006(3)
C15 0.053(4) 0.035(3) 0.042(4) 0.003(3) 0.002(3) -0.004(3)
C16 0.055(5) 0.101(7) 0.078(6) 0.023(5) 0.026(4) -0.003(5)
N21 0.041(3) 0.041(3) 0.036(3) 0.007(2) -0.001(2) 0.006(2)
C22 0.041(3) 0.054(4) 0.032(3) 0.005(3) 0.003(3) 0.001(3)
N23 0.049(3) 0.049(3) 0.035(3) -0.002(3) 0.000(2) -0.002(3)
C24 0.068(5) 0.054(4) 0.047(4) 0.023(4) -0.009(3) -0.006(3)
C25 0.054(4) 0.056(4) 0.054(4) 0.021(4) -0.006(3) -0.016(4)
C26 0.073(6) 0.083(5) 0.040(4) -0.003(5) -0.007(4) -0.011(4)
Cl 0.0599(11) 0.0619(12) 0.0591(11) 0.0110(10) 0.0153(9) 0.0064(10)
O1 0.208(11) 0.296(16) 0.086(6) -0.139(11) 0.047(7) 0.018(8)
O2 0.152(10) 0.191(11) 0.303(16) 0.084(8) 0.156(11) 0.067(10)
O3 0.54(3) 0.062(7) 0.39(3) -0.029(13) 0.08(2) 0.034(12)
O4 0.156(12) 1.03(7) 0.092(8) 0.15(2) -0.041(8) 0.038(19)

loop_
_atom_site_label
_atom_site_occupancy
_atom_site_fract_x
_atom_site_fract_y
_atom_site_fract_z
_atom_site_U_iso_or_equiv
_atom_site_thermal_displace_type
_atom_site_calc_flag
_atom_site_refinement_flags
_atom_site_type_symbol
Pt 1 0 0 0 .03235(12) Uani d S Pt
N11 1 .1397(6) -0.1286(5) -.0579(3) .0346(11) Uani d . N
C12 1 .2792(8) -0.1067(6) -.0953(4) .0412(14) Uani d . C
H12 1 .3257 -0.0277 -0.1038 .049 Uiso calc R H
N13 1 .3425(7) -0.2181(6) -0.1192(4) .0465(15) Uani d . N
C14 1 .2437(11) -0.3102(7) -.0960(5) .056(2) Uani d . C
H14 1 .2601 -0.3961 -0.1049 .067 Uiso calc R H
C15 1 .1133(9) -0.2574(6) -.0564(4) .0435(15) Uani d . C
H15 1 .0253 -0.2996 -0.0334 .052 Uiso calc R H
C16 1 .5019(11) -0.2310(10) -0.1623(6) .077(3) Uani d . C
H16A 1 .5952 -0.2132 -0.1174 .115 Uiso calc R H
H16B 1 .5016 -0.1725 -0.2124 .115 Uiso calc R H
H16C 1 .5114 -0.3156 -0.1847 .115 Uiso calc R H
N21 1 .1443(7) -.0215(5) .1198(4) .0396(13) Uani d . N
C22 1 .1229(9) .0305(7) .2000(5) .043(2) Uani d . C
H22 1 .0347 .0839 .2099 .051 Uiso calc R H
N23 1 .2453(8) -.0040(5) .2653(4) .0444(12) Uani d . N
C24 1 .3545(10) -.0819(7) .2251(5) .057(2) Uani d . C
H24 1 .4519 -0.1192 .2529 .069 Uiso calc R H
C25 1 .2889(9) -.0919(7) .1366(5) .056(2) Uani d . C
H25 1 .3352 -0.1400 .0927 .067 Uiso calc R H
C26 1 .2639(13) .0386(9) .3600(5) .066(2) Uani d . C
H26A 1 .3702 .0798 .3734 .100 Uiso calc R H
H26B 1 .2580 -0.0327 .4000 .100 Uiso calc R H
H26C 1 .1757 .0969 .3692 .100 Uiso calc R H
Cl 1 .2947(3) .3032(2) -0.11157(14) .0597(5) Uani d . Cl
O1 1 .3411(15) .3694(13) -0.1835(6) .194(6) Uani d . O
O2 1 .1572(14) .3506(12) -.0826(10) .206(7) Uani d . O
O3 1 .266(3) .1933(11) -0.1446(14) .327(11) Uani d . O
O4 1 .4104(17) .299(4) -.0460(8) .43(2) Uani d . O

loop_
_atom_type_symbol
_atom_type_description
_atom_type_scat_dispersion_real
_atom_type_scat_dispersion_imag
_atom_type_scat_source
C C 0.0033 0.0016 'International Tables Vol C Tables 4.2.6.8 and 6.1.1.4'
H H 0.0000 0.0000 'International Tables Vol C Tables 4.2.6.8 and 6.1.1.4'
Cl Cl 0.1484 0.1585 'International Tables Vol C Tables 4.2.6.8 and 6.1.1.4'
N N 0.0061 0.0033 'International Tables Vol C Tables 4.2.6.8 and 6.1.1.4'
Pt Pt -1.7033 8.3905 'International Tables Vol C Tables 4.2.6.8 and 6.1.1.4'
O O 0.0106 0.0060 'International Tables Vol C Tables 4.2.6.8 and 6.1.1.4'

loop_
_geom_angle_atom_site_label_1
_geom_angle_atom_site_label_2
_geom_angle_atom_site_label_3
_geom_angle_site_symmetry_1
_geom_angle_site_symmetry_3
_geom_angle
_geom_angle_publ_flag
N21 Pt N21 3 . 180.0 ?
N21 Pt N11 3 . 90.2(2) ?
N21 Pt N11 . . 89.8(2) yes
N21 Pt N11 3 3 89.8(2) ?
N21 Pt N11 . 3 90.2(2) yes
N11 Pt N11 . 3 180.0 ?
C12 N11 Pt . . 126.5(4) yes
C15 N11 Pt . . 124.7(4) yes
C12 N11 C15 . . 108.5(5) yes
N11 C12 N13 . . 108.5(6) yes
N11 C12 H12 . . 125.8 ?
N13 C12 H12 . . 125.8 ?
C12 N13 C14 . . 108.9(6) yes
C12 N13 C16 . . 123.7(7) yes
C14 N13 C16 . . 127.4(7) yes
N13 C14 C15 . . 108.4(6) yes
N13 C14 H14 . . 125.8 ?
C15 C14 H14 . . 125.8 ?
C14 C15 N11 . . 105.7(6) yes
C14 C15 H15 . . 127.2 ?
N11 C15 H15 . . 127.2 ?
N13 C16 H16A . . 109.5 ?
N13 C16 H16B . . 109.5 ?
H16A C16 H16B . . 109.5 ?
N13 C16 H16C . . 109.5 ?
H16A C16 H16C . . 109.5 ?
H16B C16 H16C . . 109.5 ?
C22 N21 Pt . . 127.6(5) yes
C25 N21 Pt . . 127.7(5) yes
C22 N21 C25 . . 104.7(6) yes
N21 C22 N23 . . 111.2(6) yes
N21 C22 H22 . . 124.4 ?
N23 C22 H22 . . 124.4 ?
C22 N23 C24 . . 107.9(6) yes
C22 N23 C26 . . 125.9(7) yes
C24 N23 C26 . . 126.1(7) yes
N23 C24 C25 . . 104.9(6) yes
C25 C24 H24 . . 127.5 ?
N23 C24 H24 . . 127.5 ?
C24 C25 N21 . . 111.2(6) yes
C24 C25 H25 . . 124.4 ?
N21 C25 H25 . . 124.4 ?
N23 C26 H26A . . 109.5 ?
N23 C26 H26B . . 109.5 ?
H26A C26 H26B . . 109.5 ?
N23 C26 H26C . . 109.5 ?
H26A C26 H26C . . 109.5 ?
H26B C26 H26C . . 109.5 ?
O4 Cl O3 . . 110.2(17) ?
O4 Cl O2 . . 109.8(10) ?
O3 Cl O2 . . 110.4(12) ?
O4 Cl O1 . . 111.6(12) ?
O3 Cl O1 . . 103.4(10) ?
O2 Cl O1 . . 111.3(8) ?

loop_
_geom_bond_atom_site_label_1
_geom_bond_atom_site_label_2
_geom_bond_site_symmetry_2
_geom_bond_distance
_geom_bond_publ_flag
Pt N21 3 2.009(5) ?
Pt N21 . 2.009(5) yes
Pt N11 . 2.009(5) yes
Pt N11 3 2.009(5) ?
N11 C12 . 1.320(7) yes
N11 C15 . 1.381(8) yes
C12 N13 . 1.345(8) yes
C12 H12 . 0.93 ?
N13 C14 . 1.324(10) yes
N13 C16 . 1.494(9) yes
C14 C15 . 1.370(10) yes
C14 H14 . 0.93 ?
C15 H15 . 0.93 ?
C16 H16A . 0.96 ?
C16 H16B . 0.96 ?
C16 H16C . 0.96 ?
N21 C22 . 1.325(9) yes
N21 C25 . 1.379(8) yes
C22 N23 . 1.345(9) yes
C22 H22 . 0.93 ?
N23 C24 . 1.381(9) yes
N23 C26 . 1.452(9) yes
C24 C25 . 1.349(10) yes
C24 H24 . 0.93 ?
C25 H25 . 0.93 ?
C26 H26A . 0.96 ?
C26 H26B . 0.96 ?
C26 H26C . 0.96 ?
Cl O4 . 1.263(11) ?
Cl O3 . 1.270(14) ?
Cl O2 . 1.324(8) ?
Cl O1 . 1.352(8) ?

loop_
_geom_torsion_atom_site_label_1
_geom_torsion_atom_site_label_2
_geom_torsion_atom_site_label_3
_geom_torsion_atom_site_label_4
_geom_torsion_site_symmetry_1
_geom_torsion
_geom_torsion_publ_flag
N21 Pt N11 C12 3 93.6(5) ?
N21 Pt N11 C12 . -86.4(5) yes
N21 Pt N11 C15 3 -93.4(5) ?
N21 Pt N11 C15 . 86.6(5) yes
C15 N11 C12 N13 . 0.8(7) ?
Pt N11 C12 N13 . 174.8(4) ?
N11 C12 N13 C14 . -0.6(8) ?
N11 C12 N13 C16 . -178.9(6) ?
C12 N13 C14 C15 . 0.2(8) ?
C16 N13 C14 C15 . 178.4(7) ?
N13 C14 C15 N11 . 0.3(8) ?
C12 N11 C15 C14 . -0.6(8) ?
Pt N11 C15 C14 . -174.8(4) ?
N11 Pt N21 C22 3 5.0(6) ?
N11 Pt N21 C22 . -175.0(6) yes
N11 Pt N21 C25 3 -173.9(6) ?
N11 Pt N21 C25 . 6.1(6) yes
C25 N21 C22 N23 . -0.2(8) ?
Pt N21 C22 N23 . -179.3(4) ?
N21 C22 N23 C24 . 0.8(8) ?
N21 C22 N23 C26 . 177.8(7) ?
C22 N23 C24 C25 . -1.1(9) ?
C26 N23 C24 C25 . -178.1(8) ?
N23 C24 C25 N21 . 1.0(10) ?
C22 N21 C25 C24 . -0.5(9) ?
Pt N21 C25 C24 . 178.6(6) ?
